data_4312983
loop_
_publ_author_name
'Anastassiya V. Makarycheva-Mikhailova'
'Nadezhda A. Bokach'
'Vadim Yu. Kukushkin'
'Paul F. Kelly'
'Liam M. Gilby'
'Maxim L. Kuznetsov'
'Kathryn E. Holmes'
'Matti Haukka'
'Jonathan Parr'
'Julia M. Stonehouse'
'Mark R. J. Elsegood'
'Armando J. L. Pombeiro'

_publ_section_title
;
 Platinum(IV)-Mediated Nitrile-Sulfimide Coupling: A Route to
 Heterodiazadienes
;
_journal_name_full 'Inorganic Chemistry'
_journal_page_first 301
_journal_page_last 311
_journal_paper_doi 10.1021/ic025960w
_journal_volume 42
_journal_year 2003
_chemical_formula_sum 'C52 H50 F12 N6 P2 Pt S4'
_chemical_formula_weight 1372.25
_chemical_name_systematic
;
 ?
;
_space_group_IT_number 2
_symmetry_cell_setting triclinic
_symmetry_space_group_name_Hall '-P 1'
_symmetry_space_group_name_H-M 'P -1'
_atom_sites_solution_hydrogens geom
_atom_sites_solution_primary direct
_atom_sites_solution_secondary difmap
_audit_creation_method SHELXL-97
_cell_angle_alpha 106.369(2)
_cell_angle_beta 100.965(2)
_cell_angle_gamma 110.358(2)
_cell_formula_units_Z 1
_cell_length_a 10.2602(9)
_cell_length_b 10.9478(9)
_cell_length_c 14.2229(12)
_cell_measurement_reflns_used 10879
_cell_measurement_temperature 150(2)
_cell_measurement_theta_max 57.391
_cell_measurement_theta_min 4.693
_cell_volume 1361.3(2)
_computing_cell_refinement 'Bruker SAINT'
_computing_data_collection 'Bruker SMART'
_computing_data_reduction 'Bruker SAINT'
_computing_molecular_graphics 'Bruker SHELXTL'
_computing_publication_material 'Bruker SHELXTL and local programs'
_computing_structure_refinement 'Bruker SHELXTL'
_computing_structure_solution 'Bruker SHELXTL'
_diffrn_ambient_temperature 150(2)
_diffrn_measured_fraction_theta_full 0.985
_diffrn_measured_fraction_theta_max 0.874
_diffrn_measurement_device_type 'Bruker SMART 1000 CCD diffractometer'
_diffrn_measurement_method '\w rotation with narrow frames'
_diffrn_radiation_monochromator graphite
_diffrn_radiation_source 'sealed tube'
_diffrn_radiation_type MoK\a
_diffrn_radiation_wavelength 0.71073
_diffrn_reflns_av_R_equivalents 0.0300
_diffrn_reflns_av_sigmaI/netI 0.0454
_diffrn_reflns_limit_h_max 13
_diffrn_reflns_limit_h_min -13
_diffrn_reflns_limit_k_max 14
_diffrn_reflns_limit_k_min -14
_diffrn_reflns_limit_l_max 18
_diffrn_reflns_limit_l_min -18
_diffrn_reflns_number 11296
_diffrn_reflns_theta_full 26.00
_diffrn_reflns_theta_max 28.70
_diffrn_reflns_theta_min 2.13
_diffrn_standards_decay_% 0
_diffrn_standards_number 0
_exptl_absorpt_coefficient_mu 2.873
_exptl_absorpt_correction_T_max 0.597
_exptl_absorpt_correction_T_min 0.182
_exptl_absorpt_correction_type multi-scan
_exptl_crystal_colour 'pale yellow'
_exptl_crystal_density_diffrn 1.674
_exptl_crystal_density_method 'not measured'
_exptl_crystal_description plate
_exptl_crystal_F_000 684
_exptl_crystal_size_max 0.90
_exptl_crystal_size_mid 0.50
_exptl_crystal_size_min 0.20
_refine_diff_density_max 2.995
_refine_diff_density_min -2.326
_refine_diff_density_rms 0.135
_refine_ls_extinction_method none
_refine_ls_goodness_of_fit_ref 1.041
_refine_ls_hydrogen_treatment mixed
_refine_ls_matrix_type full
_refine_ls_number_parameters 356
_refine_ls_number_reflns 6144
_refine_ls_number_restraints 0
_refine_ls_restrained_S_all 1.041
_refine_ls_R_factor_all 0.0334
_refine_ls_R_factor_gt 0.0333
_refine_ls_shift/su_max 0.000
_refine_ls_shift/su_mean 0.000
_refine_ls_structure_factor_coef Fsqd
_refine_ls_weighting_details 'calc w=1/[\s^2^(Fo^2^)+(0.0539P)^2^+1.0613P] where P=(Fo^2^+2Fc^2^)/3'
_refine_ls_weighting_scheme calc
_refine_ls_wR_factor_gt 0.0846
_refine_ls_wR_factor_ref 0.0848
_reflns_number_gt 6117
_reflns_number_total 6144
_reflns_threshold_expression I>2\s(I)
_cod_data_source_file ic025960w-2_s2_6.cif
_cod_data_source_block structure_21
_cod_database_code 4312983

loop_
_symmetry_equiv_pos_as_xyz
'x, y, z'
'-x, -y, -z'

loop_
_atom_site_label
_atom_site_type_symbol
_atom_site_fract_x
_atom_site_fract_y
_atom_site_fract_z
_atom_site_U_iso_or_equiv
_atom_site_adp_type
_atom_site_occupancy
_atom_site_symmetry_multiplicity
_atom_site_calc_flag
_atom_site_refinement_flags
_atom_site_disorder_assembly
_atom_site_disorder_group
Pt1 Pt 0.0000 0.0000 0.0000 0.01746(6) Uani 1 2 d S . .
S1 S -0.05050(9) -0.22970(8) 0.09360(6) 0.02231(15) Uani 1 1 d . . .
N1 N 0.1617(3) -0.0657(3) 0.0091(2) 0.0215(5) Uani 1 1 d . . .
H1N H 0.235(5) -0.024(5) -0.015(4) 0.032 Uiso 1 1 d . . .
N2 N 0.0797(3) -0.2666(3) 0.0560(2) 0.0253(6) Uani 1 1 d . . .
C1 C 0.1712(3) -0.1730(3) 0.0278(2) 0.0208(6) Uani 1 1 d . . .
C2 C 0.3066(4) -0.1974(4) 0.0182(3) 0.0293(7) Uani 1 1 d . . .
H2A H 0.3295 -0.1801 -0.0420 0.044 Uiso 1 1 calc R . .
H2B H 0.2872 -0.2948 0.0095 0.044 Uiso 1 1 calc R . .
H2C H 0.3901 -0.1329 0.0809 0.044 Uiso 1 1 calc R . .
C3 C -0.0705(4) -0.3162(4) 0.1836(3) 0.0242(6) Uani 1 1 d . . .
C4 C -0.0717(4) -0.4487(4) 0.1621(3) 0.0316(7) Uani 1 1 d . . .
H4 H -0.0588 -0.4949 0.0996 0.038 Uiso 1 1 calc R . .
C5 C -0.0917(5) -0.5126(5) 0.2329(4) 0.0394(9) Uani 1 1 d . . .
H5 H -0.0944 -0.6037 0.2186 0.047 Uiso 1 1 calc R . .
C6 C -0.1082(5) -0.4424(5) 0.3255(3) 0.0419(9) Uani 1 1 d . . .
H6 H -0.1211 -0.4856 0.3745 0.050 Uiso 1 1 calc R . .
C7 C -0.1057(5) -0.3105(5) 0.3459(3) 0.0419(9) Uani 1 1 d . . .
H7 H -0.1154 -0.2629 0.4094 0.050 Uiso 1 1 calc R . .
C8 C -0.0889(4) -0.2460(4) 0.2743(3) 0.0320(7) Uani 1 1 d . . .
H8 H -0.0901 -0.1565 0.2874 0.038 Uiso 1 1 calc R . .
C9 C -0.2218(4) -0.3477(4) -0.0076(3) 0.0236(6) Uani 1 1 d . . .
C10 C -0.3389(4) -0.3109(5) -0.0080(3) 0.0339(8) Uani 1 1 d . . .
H10 H -0.3256 -0.2238 0.0402 0.041 Uiso 1 1 calc R . .
C11 C -0.4757(4) -0.4042(5) -0.0805(4) 0.0422(10) Uani 1 1 d . . .
H11 H -0.5565 -0.3802 -0.0826 0.051 Uiso 1 1 calc R . .
C12 C -0.4949(5) -0.5317(5) -0.1493(3) 0.0444(10) Uani 1 1 d . . .
H12 H -0.5893 -0.5956 -0.1974 0.053 Uiso 1 1 calc R . .
C13 C -0.3777(5) -0.5672(5) -0.1489(3) 0.0401(9) Uani 1 1 d . . .
H13 H -0.3918 -0.6547 -0.1968 0.048 Uiso 1 1 calc R . .
C14 C -0.2391(4) -0.4743(4) -0.0779(3) 0.0313(7) Uani 1 1 d . . .
H14 H -0.1578 -0.4972 -0.0777 0.038 Uiso 1 1 calc R . .
S2 S 0.26211(8) 0.19066(8) 0.21217(6) 0.02126(15) Uani 1 1 d . . .
N3 N 0.0944(3) 0.1465(3) 0.1469(2) 0.0214(5) Uani 1 1 d . . .
H3N H 0.035(5) 0.133(5) 0.183(4) 0.032 Uiso 1 1 d . . .
C15 C 0.3292(4) 0.3674(3) 0.3031(2) 0.0250(6) Uani 1 1 d . . .
C16 C 0.4810(4) 0.4409(4) 0.3490(3) 0.0313(7) Uani 1 1 d . . .
H16 H 0.5436 0.3964 0.3343 0.038 Uiso 1 1 calc R . .
C17 C 0.5390(5) 0.5801(4) 0.4165(3) 0.0377(8) Uani 1 1 d . . .
H17 H 0.6422 0.6315 0.4483 0.045 Uiso 1 1 calc R . .
C18 C 0.4475(5) 0.6448(4) 0.4377(3) 0.0401(9) Uani 1 1 d . . .
H18 H 0.4883 0.7405 0.4834 0.048 Uiso 1 1 calc R . .
C19 C 0.2962(5) 0.5701(4) 0.3924(4) 0.0423(9) Uani 1 1 d . . .
H19 H 0.2336 0.6139 0.4083 0.051 Uiso 1 1 calc R . .
C20 C 0.2363(4) 0.4296(4) 0.3230(3) 0.0345(8) Uani 1 1 d . . .
H20 H 0.1332 0.3782 0.2903 0.041 Uiso 1 1 calc R . .
C21 C 0.2673(3) 0.1012(3) 0.3000(2) 0.0213(6) Uani 1 1 d . . .
C22 C 0.1902(4) 0.1088(4) 0.3714(3) 0.0249(6) Uani 1 1 d . . .
H22 H 0.1333 0.1612 0.3744 0.030 Uiso 1 1 calc R . .
C23 C 0.1993(4) 0.0376(4) 0.4375(3) 0.0295(7) Uani 1 1 d . . .
H23 H 0.1480 0.0413 0.4865 0.035 Uiso 1 1 calc R . .
C24 C 0.2830(4) -0.0395(4) 0.4325(3) 0.0316(7) Uani 1 1 d . . .
H24 H 0.2887 -0.0875 0.4783 0.038 Uiso 1 1 calc R . .
C25 C 0.3580(4) -0.0462(4) 0.3612(3) 0.0331(8) Uani 1 1 d . . .
H25 H 0.4146 -0.0989 0.3580 0.040 Uiso 1 1 calc R . .
C26 C 0.3503(4) 0.0246(4) 0.2941(3) 0.0282(7) Uani 1 1 d . . .
H26 H 0.4013 0.0202 0.2449 0.034 Uiso 1 1 calc R . .
P1 P 0.75909(11) 0.08670(11) 0.28528(8) 0.03062(19) Uani 1 1 d . . .
F1 F 0.6610(4) 0.1093(5) 0.1963(3) 0.0733(10) Uani 1 1 d . . .
F2 F 0.8973(3) 0.2248(3) 0.2995(3) 0.0618(8) Uani 1 1 d . . .
F3 F 0.8584(3) 0.0635(3) 0.3734(2) 0.0516(7) Uani 1 1 d . . .
F4 F 0.6233(3) -0.0536(3) 0.2688(3) 0.0578(8) Uani 1 1 d . . .
F5 F 0.8097(4) -0.0038(4) 0.2014(2) 0.0602(8) Uani 1 1 d . . .
F6 F 0.7106(3) 0.1758(3) 0.3689(2) 0.0543(7) Uani 1 1 d . . .

loop_
_atom_site_aniso_label
_atom_site_aniso_U_11
_atom_site_aniso_U_22
_atom_site_aniso_U_33
_atom_site_aniso_U_23
_atom_site_aniso_U_13
_atom_site_aniso_U_12
Pt1 0.01781(9) 0.01624(9) 0.01938(9) 0.00932(6) 0.00344(6) 0.00768(6)
S1 0.0236(4) 0.0202(4) 0.0298(4) 0.0138(3) 0.0111(3) 0.0120(3)
N1 0.0190(12) 0.0243(13) 0.0272(13) 0.0150(11) 0.0082(11) 0.0111(10)
N2 0.0261(13) 0.0239(14) 0.0368(15) 0.0169(12) 0.0149(12) 0.0158(11)
C1 0.0195(14) 0.0216(14) 0.0226(14) 0.0077(12) 0.0061(11) 0.0110(12)
C2 0.0279(16) 0.0322(18) 0.0409(19) 0.0193(16) 0.0168(15) 0.0199(14)
C3 0.0209(14) 0.0249(16) 0.0281(16) 0.0138(13) 0.0062(12) 0.0092(12)
C4 0.0346(18) 0.0313(18) 0.0397(19) 0.0205(16) 0.0147(15) 0.0189(15)
C5 0.039(2) 0.040(2) 0.053(2) 0.032(2) 0.0140(18) 0.0216(18)
C6 0.039(2) 0.049(2) 0.042(2) 0.030(2) 0.0096(17) 0.0147(19)
C7 0.046(2) 0.046(2) 0.0282(19) 0.0144(17) 0.0133(17) 0.0126(19)
C8 0.0335(18) 0.0257(17) 0.0310(18) 0.0086(14) 0.0088(15) 0.0084(14)
C9 0.0230(15) 0.0248(15) 0.0268(15) 0.0166(13) 0.0076(12) 0.0092(12)
C10 0.0331(18) 0.043(2) 0.041(2) 0.0254(18) 0.0176(16) 0.0232(17)
C11 0.0245(18) 0.067(3) 0.046(2) 0.035(2) 0.0138(16) 0.0202(19)
C12 0.0293(19) 0.057(3) 0.035(2) 0.026(2) 0.0015(16) 0.0029(18)
C13 0.046(2) 0.035(2) 0.0311(19) 0.0153(16) 0.0061(17) 0.0092(18)
C14 0.0358(19) 0.0311(18) 0.0311(18) 0.0149(15) 0.0094(15) 0.0170(15)
S2 0.0197(3) 0.0214(4) 0.0200(3) 0.0084(3) 0.0041(3) 0.0067(3)
N3 0.0183(12) 0.0240(13) 0.0185(12) 0.0071(10) 0.0027(10) 0.0077(10)
C15 0.0264(16) 0.0202(15) 0.0204(14) 0.0085(12) 0.0021(12) 0.0033(12)
C16 0.0281(17) 0.0295(18) 0.0261(17) 0.0090(14) 0.0039(14) 0.0045(14)
C17 0.0331(19) 0.0318(19) 0.0296(18) 0.0081(15) 0.0014(15) 0.0005(15)
C18 0.048(2) 0.0229(18) 0.0313(19) 0.0060(15) 0.0011(17) 0.0045(16)
C19 0.043(2) 0.0259(19) 0.048(2) 0.0072(17) 0.0053(19) 0.0139(17)
C20 0.0287(17) 0.0227(17) 0.041(2) 0.0069(15) 0.0021(15) 0.0073(14)
C21 0.0223(14) 0.0205(14) 0.0189(14) 0.0086(12) 0.0034(11) 0.0074(12)
C22 0.0240(15) 0.0249(16) 0.0272(16) 0.0113(13) 0.0083(13) 0.0107(13)
C23 0.0301(17) 0.0307(18) 0.0298(17) 0.0165(15) 0.0121(14) 0.0100(14)
C24 0.0350(18) 0.0300(18) 0.0307(18) 0.0173(15) 0.0062(15) 0.0123(15)
C25 0.0371(19) 0.0347(19) 0.0330(18) 0.0151(16) 0.0082(15) 0.0212(16)
C26 0.0281(16) 0.0335(18) 0.0270(16) 0.0126(14) 0.0084(13) 0.0167(15)
P1 0.0313(5) 0.0355(5) 0.0369(5) 0.0221(4) 0.0170(4) 0.0175(4)
F1 0.0610(19) 0.122(3) 0.068(2) 0.066(2) 0.0202(16) 0.051(2)
F2 0.0475(16) 0.0478(16) 0.107(3) 0.0487(18) 0.0358(17) 0.0175(13)
F3 0.0509(15) 0.078(2) 0.0554(16) 0.0449(15) 0.0244(13) 0.0401(15)
F4 0.0440(15) 0.0442(15) 0.085(2) 0.0252(15) 0.0323(15) 0.0118(12)
F5 0.0696(19) 0.069(2) 0.0583(18) 0.0230(15) 0.0421(16) 0.0372(17)
F6 0.0600(17) 0.0517(16) 0.0661(18) 0.0192(14) 0.0325(15) 0.0361(14)

loop_
_atom_type_symbol
_atom_type_description
_atom_type_scat_dispersion_real
_atom_type_scat_dispersion_imag
_atom_type_scat_source
C C 0.0033 0.0016 'International Tables Vol C Tables 4.2.6.8 and 6.1.1.4'
H H 0.0000 0.0000 'International Tables Vol C Tables 4.2.6.8 and 6.1.1.4'
N N 0.0061 0.0033 'International Tables Vol C Tables 4.2.6.8 and 6.1.1.4'
F F 0.0171 0.0103 'International Tables Vol C Tables 4.2.6.8 and 6.1.1.4'
P P 0.1023 0.0942 'International Tables Vol C Tables 4.2.6.8 and 6.1.1.4'
S S 0.1246 0.1234 'International Tables Vol C Tables 4.2.6.8 and 6.1.1.4'
Pt Pt -1.7033 8.3905 'International Tables Vol C Tables 4.2.6.8 and 6.1.1.4'

loop_
_geom_angle_atom_site_label_1
_geom_angle_atom_site_label_2
_geom_angle_atom_site_label_3
_geom_angle
_geom_angle_site_symmetry_1
_geom_angle_site_symmetry_3
_geom_angle_publ_flag
N1 Pt1 N1 180.0 . 2 ?
N1 Pt1 N3 86.11(11) . 2 ?
N1 Pt1 N3 93.89(11) 2 2 ?
N1 Pt1 N3 93.89(11) . . ?
N1 Pt1 N3 86.11(11) 2 . ?
N3 Pt1 N3 180.00(12) 2 . ?
N2 S1 C3 99.82(15) . . ?
N2 S1 C9 107.02(16) . . ?
C3 S1 C9 98.44(15) . . ?
C1 N1 Pt1 131.6(2) . . ?
C1 N2 S1 117.2(2) . . ?
N1 C1 N2 129.7(3) . . ?
N1 C1 C2 116.7(3) . . ?
N2 C1 C2 113.6(3) . . ?
C8 C3 C4 121.7(3) . . ?
C8 C3 S1 116.7(3) . . ?
C4 C3 S1 121.6(3) . . ?
C5 C4 C3 119.3(4) . . ?
C4 C5 C6 119.8(4) . . ?
C7 C6 C5 120.1(4) . . ?
C6 C7 C8 120.8(4) . . ?
C3 C8 C7 118.3(4) . . ?
C14 C9 C10 121.5(3) . . ?
C14 C9 S1 121.4(3) . . ?
C10 C9 S1 117.0(3) . . ?
C11 C10 C9 118.6(4) . . ?
C12 C11 C10 120.4(4) . . ?
C11 C12 C13 120.6(4) . . ?
C12 C13 C14 119.9(4) . . ?
C9 C14 C13 118.9(4) . . ?
N3 S2 C15 106.41(15) . . ?
N3 S2 C21 110.60(15) . . ?
C15 S2 C21 99.75(15) . . ?
S2 N3 Pt1 121.07(15) . . ?
C20 C15 C16 121.7(3) . . ?
C20 C15 S2 121.8(3) . . ?
C16 C15 S2 116.5(3) . . ?
C17 C16 C15 118.8(4) . . ?
C18 C17 C16 120.6(4) . . ?
C17 C18 C19 120.2(4) . . ?
C18 C19 C20 119.8(4) . . ?
C15 C20 C19 119.0(4) . . ?
C26 C21 C22 121.6(3) . . ?
C26 C21 S2 117.2(2) . . ?
C22 C21 S2 121.2(2) . . ?
C23 C22 C21 118.3(3) . . ?
C22 C23 C24 120.6(3) . . ?
C25 C24 C23 120.3(3) . . ?
C24 C25 C26 120.0(3) . . ?
C21 C26 C25 119.2(3) . . ?
F6 P1 F4 90.13(16) . . ?
F6 P1 F1 90.13(19) . . ?
F4 P1 F1 90.2(2) . . ?
F6 P1 F3 90.57(17) . . ?
F4 P1 F3 89.99(18) . . ?
F1 P1 F3 179.27(18) . . ?
F6 P1 F2 91.65(18) . . ?
F4 P1 F2 178.21(18) . . ?
F1 P1 F2 89.9(2) . . ?
F3 P1 F2 89.83(18) . . ?
F6 P1 F5 179.34(19) . . ?
F4 P1 F5 89.99(17) . . ?
F1 P1 F5 90.5(2) . . ?
F3 P1 F5 88.78(17) . . ?
F2 P1 F5 88.23(18) . . ?

loop_
_geom_bond_atom_site_label_1
_geom_bond_atom_site_label_2
_geom_bond_distance
_geom_bond_site_symmetry_2
_geom_bond_publ_flag
Pt1 N1 2.023(3) . ?
Pt1 N1 2.023(3) 2 ?
Pt1 N3 2.034(3) 2 ?
Pt1 N3 2.034(3) . ?
S1 N2 1.661(3) . ?
S1 C3 1.796(3) . ?
S1 C9 1.800(3) . ?
N1 C1 1.306(4) . ?
N2 C1 1.341(4) . ?
C1 C2 1.526(4) . ?
C3 C8 1.388(5) . ?
C3 C4 1.390(5) . ?
C4 C5 1.386(5) . ?
C5 C6 1.399(7) . ?
C6 C7 1.380(7) . ?
C7 C8 1.397(6) . ?
C9 C14 1.391(5) . ?
C9 C10 1.393(5) . ?
C10 C11 1.391(6) . ?
C11 C12 1.382(7) . ?
C12 C13 1.386(7) . ?
C13 C14 1.394(6) . ?
S2 N3 1.618(3) . ?
S2 C15 1.793(3) . ?
S2 C21 1.795(3) . ?
C15 C20 1.378(5) . ?
C15 C16 1.394(5) . ?
C16 C17 1.388(5) . ?
C17 C18 1.388(7) . ?
C18 C19 1.390(6) . ?
C19 C20 1.405(5) . ?
C21 C26 1.386(5) . ?
C21 C22 1.402(4) . ?
C22 C23 1.389(5) . ?
C23 C24 1.396(5) . ?
C24 C25 1.385(5) . ?
C25 C26 1.396(5) . ?
P1 F6 1.588(3) . ?
P1 F4 1.594(3) . ?
P1 F1 1.594(3) . ?
P1 F3 1.596(3) . ?
P1 F2 1.601(3) . ?
P1 F5 1.613(3) . ?

loop_
_geom_hbond_atom_site_label_D
_geom_hbond_atom_site_label_H
_geom_hbond_atom_site_label_A
_geom_hbond_distance_DH
_geom_hbond_distance_HA
_geom_hbond_distance_DA
_geom_hbond_angle_DHA
_geom_hbond_site_symmetry_A
N3 H3N F5 0.87(5) 2.38(5) 3.174(4) 151(4) 1_455
N3 H3N F2 0.87(5) 2.58(5) 3.370(4) 151(4) 1_455

loop_
_geom_torsion_atom_site_label_1
_geom_torsion_atom_site_label_2
_geom_torsion_atom_site_label_3
_geom_torsion_atom_site_label_4
_geom_torsion
_geom_torsion_site_symmetry_1
_geom_torsion_site_symmetry_2
_geom_torsion_site_symmetry_3
_geom_torsion_site_symmetry_4
_geom_torsion_publ_flag
N1 Pt1 N1 C1 -165(19) 2 . . . ?
N3 Pt1 N1 C1 -81.6(3) 2 . . . ?
N3 Pt1 N1 C1 98.4(3) . . . . ?
C3 S1 N2 C1 -150.0(3) . . . . ?
C9 S1 N2 C1 108.0(3) . . . . ?
Pt1 N1 C1 N2 -6.6(5) . . . . ?
Pt1 N1 C1 C2 174.3(2) . . . . ?
S1 N2 C1 N1 -12.3(5) . . . . ?
S1 N2 C1 C2 166.9(2) . . . . ?
N2 S1 C3 C8 139.5(3) . . . . ?
C9 S1 C3 C8 -111.4(3) . . . . ?
N2 S1 C3 C4 -42.2(3) . . . . ?
C9 S1 C3 C4 66.8(3) . . . . ?
C8 C3 C4 C5 0.1(6) . . . . ?
S1 C3 C4 C5 -178.1(3) . . . . ?
C3 C4 C5 C6 -1.1(6) . . . . ?
C4 C5 C6 C7 0.6(7) . . . . ?
C5 C6 C7 C8 0.9(7) . . . . ?
C4 C3 C8 C7 1.4(6) . . . . ?
S1 C3 C8 C7 179.7(3) . . . . ?
C6 C7 C8 C3 -1.9(6) . . . . ?
N2 S1 C9 C14 22.3(3) . . . . ?
C3 S1 C9 C14 -80.7(3) . . . . ?
N2 S1 C9 C10 -161.8(3) . . . . ?
C3 S1 C9 C10 95.2(3) . . . . ?
C14 C9 C10 C11 0.4(5) . . . . ?
S1 C9 C10 C11 -175.5(3) . . . . ?
C9 C10 C11 C12 1.0(6) . . . . ?
C10 C11 C12 C13 -1.5(6) . . . . ?
C11 C12 C13 C14 0.5(6) . . . . ?
C10 C9 C14 C13 -1.4(5) . . . . ?
S1 C9 C14 C13 174.4(3) . . . . ?
C12 C13 C14 C9 0.9(6) . . . . ?
C15 S2 N3 Pt1 152.96(17) . . . . ?
C21 S2 N3 Pt1 -99.62(19) . . . . ?
N1 Pt1 N3 S2 12.51(19) . . . . ?
N1 Pt1 N3 S2 -167.49(19) 2 . . . ?
N3 Pt1 N3 S2 -121(67) 2 . . . ?
N3 S2 C15 C20 13.4(3) . . . . ?
C21 S2 C15 C20 -101.6(3) . . . . ?
N3 S2 C15 C16 -163.7(3) . . . . ?
C21 S2 C15 C16 81.3(3) . . . . ?
C20 C15 C16 C17 0.1(5) . . . . ?
S2 C15 C16 C17 177.2(3) . . . . ?
C15 C16 C17 C18 0.0(6) . . . . ?
C16 C17 C18 C19 0.7(6) . . . . ?
C17 C18 C19 C20 -1.5(7) . . . . ?
C16 C15 C20 C19 -0.8(6) . . . . ?
S2 C15 C20 C19 -177.8(3) . . . . ?
C18 C19 C20 C15 1.5(6) . . . . ?
N3 S2 C21 C26 125.7(3) . . . . ?
C15 S2 C21 C26 -122.6(3) . . . . ?
N3 S2 C21 C22 -54.3(3) . . . . ?
C15 S2 C21 C22 57.5(3) . . . . ?
C26 C21 C22 C23 0.3(5) . . . . ?
S2 C21 C22 C23 -179.7(3) . . . . ?
C21 C22 C23 C24 -0.1(5) . . . . ?
C22 C23 C24 C25 -0.2(6) . . . . ?
C23 C24 C25 C26 0.2(6) . . . . ?
C22 C21 C26 C25 -0.4(5) . . . . ?
S2 C21 C26 C25 179.7(3) . . . . ?
C24 C25 C26 C21 0.1(6) . . . . ?
